data_4106484
loop_
_publ_author_name
'Michael O'Neill'
'David A. Addy'
'Ian Riddlestone'
'Michael Kelly'
'Nicholas Phillips'
'Simon Aldridge'

_publ_contact_author 'Simon Aldridge'
_publ_contact_author_email simon.aldridge@chem.ox.ac.uk
_publ_contact_author_fax '+44 1865 272690'
_publ_section_title
;
 Borane to Boryl Hydride to Borylene Dihydride: Explicit Demonstration of
 Boron-to-Metal \a-Hydride Migration in Aminoborane Activation
;
_journal_name_full 'Journal of the American Chemical Society'
_journal_page_first 11500
_journal_page_last 11503
_journal_paper_doi 10.1021/ja2050748
_journal_volume 133
_journal_year 2011
_chemical_formula_moiety 'C21 H51 B1 Cl1 Ir1 N1 P3'
_chemical_formula_sum 'C21 H51 B Cl Ir N P3'
_chemical_formula_weight 649.05
_space_group_IT_number 14
_symmetry_cell_setting monoclinic
_symmetry_space_group_name_Hall '-P 2ybc'
_symmetry_space_group_name_H-M 'P 1 21/c 1'
_atom_sites_solution_hydrogens geom
_atom_sites_solution_primary direct
_audit_creation_date 11-05-24
_audit_creation_method CRYSTALS_ver_14.06
_cell_angle_alpha 90
_cell_angle_beta 109.749(3)
_cell_angle_gamma 90
_cell_formula_units_Z 4
_cell_length_a 16.3710(4)
_cell_length_b 14.3825(2)
_cell_length_c 15.8506(4)
_cell_measurement_reflns_used 16277
_cell_measurement_temperature 150
_cell_measurement_theta_max 30.2926
_cell_measurement_theta_min 2.5275
_cell_volume 3512.60(15)
_computing_cell_refinement 'CrysAlis RED, (Oxford Diffraction, 2002)'
_computing_data_collection 'Xcalibur, (Oxford Diffraction, 2002)'
_computing_data_reduction 'CrysAlis RED, (Oxford Diffraction, 2002)'
_computing_molecular_graphics 'CAMERON (Watkin et al., 1996)'
_computing_publication_material 'CRYSTALS (Betteridge et al., 2003)'
_computing_structure_refinement 'CRYSTALS (Betteridge et al., 2003)'
_computing_structure_solution 'SIR92 (Altomare et al., 1994)'
_diffrn_ambient_temperature 150
_diffrn_measured_fraction_theta_full 0.999
_diffrn_measured_fraction_theta_max 0.902
_diffrn_measurement_device Area
_diffrn_measurement_device_type 'Oxford Diffraction XCALIBUR'
_diffrn_measurement_method \w/2\q
_diffrn_radiation_monochromator graphite
_diffrn_radiation_type 'Mo K\a'
_diffrn_radiation_wavelength 0.71073
_diffrn_reflns_av_R_equivalents 0.042
_diffrn_reflns_limit_h_max 21
_diffrn_reflns_limit_h_min -23
_diffrn_reflns_limit_k_max 20
_diffrn_reflns_limit_k_min 0
_diffrn_reflns_limit_l_max 22
_diffrn_reflns_limit_l_min 0
_diffrn_reflns_number 38213
_diffrn_reflns_theta_full 27.629
_diffrn_reflns_theta_max 30.361
_diffrn_reflns_theta_min 2.601
_diffrn_standards_number 0
_exptl_absorpt_coefficient_mu 4.021
_exptl_absorpt_correction_T_max 0.85
_exptl_absorpt_correction_T_min 0.70
_exptl_absorpt_correction_type multi-scan
_exptl_absorpt_process_details 'DENZO/SCALEPACK (Otwinowski & Minor, 1997)'
_exptl_crystal_colour colourless
_exptl_crystal_density_diffrn 1.227
_exptl_crystal_description needle
_exptl_crystal_F_000 1312
_exptl_crystal_size_max 0.530
_exptl_crystal_size_mid 0.050
_exptl_crystal_size_min 0.040
_platon_squeeze_details
;The discrete Fourier transform of the void region 
were treated as contributions to the A and B parts 
of the calculated structure factors.
;
_refine_diff_density_max 4.62
_refine_diff_density_min -2.84
_refine_ls_extinction_method none
_refine_ls_goodness_of_fit_ref 0.8669
_refine_ls_hydrogen_treatment constr
_refine_ls_matrix_type full
_refine_ls_number_parameters 253
_refine_ls_number_reflns 9535
_refine_ls_number_restraints 0
_refine_ls_R_factor_all 0.0504
_refine_ls_R_factor_gt 0.0311
_refine_ls_shift/su_max 0.0008575
_refine_ls_shift/su_mean 0.0000251
_refine_ls_structure_factor_coef Fsqd
_refine_ls_weighting_details
;
 Method= Modified Sheldrick 
 w=1/[\s^2^(F^2^) + ( 0.06P)^2^ +11.40P] 
 ,where P=(max(Fo^2^,0) + 2Fc^2^)/3 
;
_refine_ls_weighting_scheme calc
_refine_ls_wR_factor_all 0.0909
_refine_ls_wR_factor_gt 0.0751
_refine_ls_wR_factor_ref 0.0908
_reflns_limit_h_max 21
_reflns_limit_h_min -23
_reflns_limit_k_max 20
_reflns_limit_k_min 0
_reflns_limit_l_max 22
_reflns_limit_l_min 0
_reflns_number_gt 7468
_reflns_number_total 9563
_reflns_threshold_expression I>2.0\s(I)
_oxford_diffrn_Wilson_B_factor 1.39
_oxford_diffrn_Wilson_scale 2.97
_oxford_refine_ls_r_factor_ref 0.0504
_oxford_refine_ls_scale 0.8424(14)
_oxford_reflns_number_all 9536
_oxford_reflns_threshold_expression_ref I>-3.0\s(I)
_oxford_structure_analysis_title 0303MOMK11
_cod_data_source_file ja2050748_si_002_2.cif
_cod_data_source_block 2b
_cod_original_cell_volume 3512.58(14)
_cod_original_sg_symbol_H-M 'P 1 21/c 1 '
_cod_original_formula_sum 'C21 H51 B1 Cl1 Ir1 N1 P3'
_cod_database_code 4106484

loop_
_symmetry_equiv_pos_as_xyz
x,y,z
-x,-y,-z
-x,y+1/2,-z+1/2
x,-y+1/2,z+1/2

loop_
_atom_site_label
_atom_site_type_symbol
_atom_site_fract_x
_atom_site_fract_y
_atom_site_fract_z
_atom_site_U_iso_or_equiv
_atom_site_occupancy
_atom_site_adp_type
Ir1 Ir 0.350584(9) 0.712532(9) 0.283347(9) 0.0176 1.0000 Uani
Cl2 Cl 0.48111(6) 0.79000(7) 0.25362(7) 0.0280 1.0000 Uani
P3 P 0.40690(7) 0.72420(7) 0.43965(7) 0.0234 1.0000 Uani
C4 C 0.3371(3) 0.7787(3) 0.4935(3) 0.0311 1.0000 Uani
C5 C 0.5084(3) 0.7873(4) 0.4886(4) 0.0444 1.0000 Uani
C6 C 0.4304(3) 0.6175(3) 0.5051(3) 0.0344 1.0000 Uani
P7 P 0.41114(7) 0.57045(7) 0.27243(7) 0.0219 1.0000 Uani
C8 C 0.5283(3) 0.5615(3) 0.3292(3) 0.0313 1.0000 Uani
C9 C 0.4032(3) 0.5379(3) 0.1593(3) 0.0328 1.0000 Uani
C10 C 0.3688(3) 0.4662(3) 0.3077(3) 0.0294 1.0000 Uani
P11 P 0.28839(7) 0.85765(7) 0.26088(7) 0.0230 1.0000 Uani
C12 C 0.1897(3) 0.8783(3) 0.2866(4) 0.0346 1.0000 Uani
C13 C 0.2588(3) 0.8972(3) 0.1455(3) 0.0360 1.0000 Uani
C14 C 0.3563(3) 0.9531(3) 0.3213(3) 0.0337 1.0000 Uani
B15 B 0.2438(3) 0.6456(3) 0.2975(3) 0.0193 1.0000 Uani
N16 N 0.1617(2) 0.6247(2) 0.2359(2) 0.0219 1.0000 Uani
C17 C 0.0972(3) 0.5696(3) 0.2623(3) 0.0267 1.0000 Uani
C18 C 0.0638(3) 0.6224(4) 0.3277(4) 0.0430 1.0000 Uani
C19 C -0.0057(4) 0.5652(5) 0.3498(4) 0.0559 1.0000 Uani
C20 C 0.0275(4) 0.4697(5) 0.3852(4) 0.0584 1.0000 Uani
C21 C 0.0604(3) 0.4171(4) 0.3208(4) 0.0457 1.0000 Uani
C22 C 0.1300(3) 0.4735(3) 0.2984(4) 0.0382 1.0000 Uani
C23 C 0.1306(3) 0.6515(3) 0.1406(3) 0.0296 1.0000 Uani
C24 C 0.1230(3) 0.5703(4) 0.0779(3) 0.0393 1.0000 Uani
C25 C 0.0965(4) 0.6036(5) -0.0209(4) 0.0570 1.0000 Uani
C26 C 0.0149(4) 0.6622(5) -0.0481(4) 0.0588 1.0000 Uani
C27 C 0.0225(4) 0.7421(4) 0.0156(4) 0.0545 1.0000 Uani
C28 C 0.0456(4) 0.7075(3) 0.1115(4) 0.0419 1.0000 Uani
H41 H 0.2811 0.7502 0.4746 0.0470 1.0000 Uiso
H43 H 0.3292 0.8445 0.4782 0.0473 1.0000 Uiso
H42 H 0.3633 0.7736 0.5579 0.0467 1.0000 Uiso
H51 H 0.5533 0.7578 0.4706 0.0658 1.0000 Uiso
H53 H 0.5020 0.8509 0.4691 0.0660 1.0000 Uiso
H52 H 0.5259 0.7854 0.5524 0.0661 1.0000 Uiso
H61 H 0.4754 0.5821 0.4923 0.0509 1.0000 Uiso
H63 H 0.4512 0.6338 0.5680 0.0507 1.0000 Uiso
H62 H 0.3779 0.5804 0.4919 0.0509 1.0000 Uiso
H81 H 0.5433 0.5757 0.3930 0.0480 1.0000 Uiso
H83 H 0.5576 0.6063 0.3026 0.0480 1.0000 Uiso
H82 H 0.5477 0.4999 0.3229 0.0476 1.0000 Uiso
H91 H 0.3428 0.5422 0.1208 0.0492 1.0000 Uiso
H93 H 0.4365 0.5806 0.1373 0.0491 1.0000 Uiso
H92 H 0.4228 0.4759 0.1576 0.0488 1.0000 Uiso
H101 H 0.3084 0.4570 0.2692 0.0452 1.0000 Uiso
H103 H 0.3706 0.4706 0.3685 0.0450 1.0000 Uiso
H102 H 0.4015 0.4125 0.3025 0.0447 1.0000 Uiso
H121 H 0.2011 0.8728 0.3507 0.0511 1.0000 Uiso
H123 H 0.1685 0.9402 0.2679 0.0513 1.0000 Uiso
H122 H 0.1462 0.8344 0.2551 0.0512 1.0000 Uiso
H131 H 0.3099 0.8973 0.1271 0.0539 1.0000 Uiso
H133 H 0.2352 0.9587 0.1392 0.0537 1.0000 Uiso
H132 H 0.2164 0.8566 0.1077 0.0539 1.0000 Uiso
H142 H 0.4145 0.9470 0.3180 0.0504 1.0000 Uiso
H141 H 0.3329 1.0108 0.2927 0.0499 1.0000 Uiso
H143 H 0.3601 0.9522 0.3820 0.0497 1.0000 Uiso
H171 H 0.0466 0.5595 0.2075 0.0316 1.0000 Uiso
H182 H 0.0411 0.6825 0.3036 0.0522 1.0000 Uiso
H181 H 0.1144 0.6335 0.3848 0.0520 1.0000 Uiso
H191 H -0.0254 0.5987 0.3934 0.0669 1.0000 Uiso
H192 H -0.0557 0.5588 0.2950 0.0670 1.0000 Uiso
H202 H 0.0756 0.4773 0.4425 0.0690 1.0000 Uiso
H201 H -0.0190 0.4343 0.3969 0.0691 1.0000 Uiso
H212 H 0.0848 0.3566 0.3451 0.0549 1.0000 Uiso
H211 H 0.0112 0.4063 0.2654 0.0550 1.0000 Uiso
H221 H 0.1804 0.4813 0.3535 0.0469 1.0000 Uiso
H222 H 0.1489 0.4399 0.2535 0.0470 1.0000 Uiso
H231 H 0.1753 0.6939 0.1332 0.0353 1.0000 Uiso
H241 H 0.1780 0.5349 0.0949 0.0478 1.0000 Uiso
H242 H 0.0783 0.5278 0.0835 0.0478 1.0000 Uiso
H252 H 0.1432 0.6407 -0.0270 0.0681 1.0000 Uiso
H251 H 0.0884 0.5504 -0.0607 0.0681 1.0000 Uiso
H262 H 0.0035 0.6863 -0.1092 0.0681 1.0000 Uiso
H261 H -0.0330 0.6221 -0.0481 0.0678 1.0000 Uiso
H271 H 0.0680 0.7831 0.0119 0.0650 1.0000 Uiso
H272 H -0.0322 0.7769 -0.0029 0.0652 1.0000 Uiso
H282 H 0.0524 0.7619 0.1510 0.0511 1.0000 Uiso
H281 H -0.0015 0.6678 0.1168 0.0509 1.0000 Uiso
H11 H 0.3064 0.6995 0.1726 0.0615 1.0000 Uiso
H151 H 0.2561 0.6203 0.3705 0.0273 1.0000 Uiso

loop_
_atom_site_aniso_label
_atom_site_aniso_U_11
_atom_site_aniso_U_22
_atom_site_aniso_U_33
_atom_site_aniso_U_23
_atom_site_aniso_U_13
_atom_site_aniso_U_12
Ir1 0.01836(8) 0.01843(8) 0.01861(8) 0.00238(5) 0.00962(5) 0.00186(5)
Cl2 0.0246(4) 0.0301(5) 0.0342(5) 0.0045(4) 0.0165(4) -0.0023(4)
P3 0.0244(5) 0.0281(5) 0.0185(5) 0.0006(4) 0.0085(4) 0.0011(4)
C4 0.039(2) 0.035(2) 0.024(2) 0.0003(18) 0.0167(19) 0.0042(19)
C5 0.032(2) 0.060(3) 0.036(3) -0.007(2) 0.005(2) -0.013(2)
C6 0.044(3) 0.037(2) 0.024(2) 0.0083(18) 0.013(2) 0.012(2)
P7 0.0239(5) 0.0211(4) 0.0230(5) 0.0023(4) 0.0110(4) 0.0046(4)
C8 0.030(2) 0.032(2) 0.033(2) 0.0043(18) 0.0126(19) 0.0106(18)
C9 0.041(3) 0.034(2) 0.025(2) -0.0030(18) 0.013(2) 0.0096(19)
C10 0.033(2) 0.0210(18) 0.039(2) 0.0052(17) 0.019(2) 0.0044(16)
P11 0.0234(5) 0.0204(4) 0.0282(5) 0.0031(4) 0.0127(4) 0.0018(4)
C12 0.029(2) 0.029(2) 0.051(3) 0.003(2) 0.021(2) 0.0068(18)
C13 0.046(3) 0.025(2) 0.036(3) 0.0082(18) 0.014(2) 0.0063(19)
C14 0.043(3) 0.024(2) 0.037(3) -0.0007(18) 0.018(2) -0.0038(18)
B15 0.0189(18) 0.0232(19) 0.0180(19) 0.0047(16) 0.0090(16) 0.0053(16)
N16 0.0235(16) 0.0237(16) 0.0202(16) 0.0013(12) 0.0097(14) -0.0010(13)
C17 0.027(2) 0.030(2) 0.027(2) -0.0045(17) 0.0135(17) -0.0056(17)
C18 0.036(2) 0.048(3) 0.056(3) -0.021(2) 0.030(2) -0.016(2)
C19 0.047(3) 0.074(4) 0.065(4) -0.036(3) 0.043(3) -0.032(3)
C20 0.060(4) 0.084(5) 0.040(3) -0.006(3) 0.028(3) -0.040(3)
C21 0.041(3) 0.046(3) 0.053(3) 0.010(2) 0.019(3) -0.017(2)
C22 0.035(2) 0.034(2) 0.051(3) 0.009(2) 0.022(2) -0.007(2)
C23 0.030(2) 0.032(2) 0.024(2) 0.0045(17) 0.0046(17) -0.0082(18)
C24 0.040(3) 0.047(3) 0.037(3) -0.005(2) 0.020(2) -0.003(2)
C25 0.062(4) 0.078(4) 0.036(3) -0.007(3) 0.023(3) -0.021(3)
C26 0.066(4) 0.067(4) 0.032(3) 0.007(3) 0.001(3) -0.027(3)
C27 0.050(3) 0.044(3) 0.052(4) 0.014(3) -0.005(3) -0.013(3)
C28 0.043(3) 0.033(2) 0.041(3) 0.002(2) 0.002(2) 0.004(2)

loop_
_atom_type_symbol
_atom_type_scat_dispersion_real
_atom_type_scat_dispersion_imag
_atom_type_scat_Cromer_Mann_a1
_atom_type_scat_Cromer_Mann_b1
_atom_type_scat_Cromer_Mann_a2
_atom_type_scat_Cromer_Mann_b2
_atom_type_scat_Cromer_Mann_a3
_atom_type_scat_Cromer_Mann_b3
_atom_type_scat_Cromer_Mann_a4
_atom_type_scat_Cromer_Mann_b4
_atom_type_scat_Cromer_Mann_c
_atom_type_scat_source
C 0.0033 0.0016 2.3100 20.8439 1.0200 10.2075 1.5886 0.5687 0.8650 51.6512 0.2156 'International Tables Vol C 4.2.6.8 and 6.1.1.4'
H 0.0000 0.0000 0.4930 10.5109 0.3229 26.1257 0.1402 3.1424 0.0408 57.7998 0.0030 'International Tables Vol C 4.2.6.8 and 6.1.1.4'
O 0.0106 0.0060 3.0485 13.2771 2.2868 5.7011 1.5463 0.3239 0.8670 32.9089 0.2508 'International Tables Vol C 4.2.6.8 and 6.1.1.4'
B 0.0013 0.0007 2.0545 23.2185 1.3326 1.0210 1.0979 60.3498 0.7068 0.1403 -0.1932 'International Tables Vol C 4.2.6.8 and 6.1.1.4'
N 0.0061 0.0033 12.2126 0.0057 3.1322 9.8933 2.0125 28.9975 1.1663 0.5826 -11.5290 'International Tables Vol C 4.2.6.8 and 6.1.1.4'
P 0.1023 0.0942 6.4345 1.9067 4.1791 27.1570 1.7800 0.5260 1.4908 68.1645 1.1149 'International Tables Vol C 4.2.6.8 and 6.1.1.4'
Cl 0.1484 0.1585 11.4604 0.0104 7.1964 1.1662 6.2556 18.5194 1.6455 47.7784 -9.5574 'International Tables Vol C 4.2.6.8 and 6.1.1.4'
Ir -1.4442 7.9887 27.3049 1.5928 16.7296 8.8655 15.6115 0.4179 5.8338 45.0011 11.4722 'International Tables Vol C 4.2.6.8 and 6.1.1.4'

loop_
_geom_angle_atom_site_label_1
_geom_angle_atom_site_label_2
_geom_angle_atom_site_label_3
_geom_angle
_geom_angle_publ_flag
Cl2 Ir1 P3 96.18(4) yes
Cl2 Ir1 P7 88.02(3) yes
P3 Ir1 P7 96.75(4) yes
Cl2 Ir1 P11 86.02(3) yes
P3 Ir1 P11 95.42(4) yes
P7 Ir1 P11 166.96(4) yes
Cl2 Ir1 B15 175.53(12) yes
P3 Ir1 B15 87.94(12) yes
P7 Ir1 B15 89.78(12) yes
P11 Ir1 B15 95.34(12) yes
Cl2 Ir1 H11 87.0 no
P3 Ir1 H11 176.7 no
P7 Ir1 H11 82.3 no
P11 Ir1 H11 85.8 no
B15 Ir1 H11 88.9 no
Ir1 P3 C4 116.29(16) yes
Ir1 P3 C5 117.59(18) yes
C4 P3 C5 102.3(2) yes
Ir1 P3 C6 118.40(16) yes
C4 P3 C6 98.1(2) yes
C5 P3 C6 101.0(2) yes
P3 C4 H41 110.9 no
P3 C4 H43 110.6 no
H41 C4 H43 107.8 no
P3 C4 H42 109.8 no
H41 C4 H42 109.6 no
H43 C4 H42 108.1 no
P3 C5 H51 109.2 no
P3 C5 H53 110.7 no
H51 C5 H53 109.4 no
P3 C5 H52 109.9 no
H51 C5 H52 108.3 no
H53 C5 H52 109.2 no
P3 C6 H61 110.6 no
P3 C6 H63 108.5 no
H61 C6 H63 108.3 no
P3 C6 H62 109.8 no
H61 C6 H62 110.1 no
H63 C6 H62 109.5 no
Ir1 P7 C8 115.62(15) yes
Ir1 P7 C9 114.46(15) yes
C8 P7 C9 100.4(2) yes
Ir1 P7 C10 119.36(14) yes
C8 P7 C10 103.7(2) yes
C9 P7 C10 100.6(2) yes
P7 C8 H81 110.5 no
P7 C8 H83 109.1 no
H81 C8 H83 108.6 no
P7 C8 H82 110.1 no
H81 C8 H82 108.9 no
H83 C8 H82 109.7 no
P7 C9 H91 108.8 no
P7 C9 H93 109.5 no
H91 C9 H93 108.2 no
P7 C9 H92 110.9 no
H91 C9 H92 108.8 no
H93 C9 H92 110.6 no
P7 C10 H101 109.3 no
P7 C10 H103 111.7 no
H101 C10 H103 108.6 no
P7 C10 H102 110.8 no
H101 C10 H102 108.2 no
H103 C10 H102 108.2 no
Ir1 P11 C12 119.60(15) yes
Ir1 P11 C13 113.22(15) yes
C12 P11 C13 102.7(2) yes
Ir1 P11 C14 116.32(16) yes
C12 P11 C14 101.0(2) yes
C13 P11 C14 101.6(2) yes
P11 C12 H121 110.4 no
P11 C12 H123 109.7 no
H121 C12 H123 108.4 no
P11 C12 H122 109.7 no
H121 C12 H122 109.8 no
H123 C12 H122 108.7 no
P11 C13 H131 109.8 no
P11 C13 H133 110.9 no
H131 C13 H133 109.0 no
P11 C13 H132 109.4 no
H131 C13 H132 109.2 no
H133 C13 H132 108.6 no
P11 C14 H142 109.8 no
P11 C14 H141 109.1 no
H142 C14 H141 107.0 no
P11 C14 H143 110.1 no
H142 C14 H143 108.9 no
H141 C14 H143 111.8 no
Ir1 B15 N16 132.0(3) yes
Ir1 B15 H151 112.5 no
N16 B15 H151 115.4 no
B15 N16 C17 121.5(3) yes
B15 N16 C23 125.1(3) yes
C17 N16 C23 113.4(3) yes
N16 C17 C18 112.1(3) yes
N16 C17 C22 113.3(3) yes
C18 C17 C22 111.0(4) yes
N16 C17 H171 107.1 no
C18 C17 H171 106.5 no
C22 C17 H171 106.4 no
C17 C18 C19 110.5(4) yes
C17 C18 H182 110.8 no
C19 C18 H182 110.7 no
C17 C18 H181 108.2 no
C19 C18 H181 109.0 no
H182 C18 H181 107.5 no
C18 C19 C20 111.6(5) yes
C18 C19 H191 110.0 no
C20 C19 H191 110.3 no
C18 C19 H192 108.0 no
C20 C19 H192 109.5 no
H191 C19 H192 107.3 no
C19 C20 C21 111.8(4) yes
C19 C20 H202 108.5 no
C21 C20 H202 108.8 no
C19 C20 H201 109.5 no
C21 C20 H201 110.1 no
H202 C20 H201 108.1 no
C20 C21 C22 110.7(4) yes
C20 C21 H212 111.8 no
C22 C21 H212 108.9 no
C20 C21 H211 108.2 no
C22 C21 H211 108.9 no
H212 C21 H211 108.2 no
C21 C22 C17 111.8(4) yes
C21 C22 H221 108.6 no
C17 C22 H221 108.2 no
C21 C22 H222 110.2 no
C17 C22 H222 109.2 no
H221 C22 H222 108.8 no
N16 C23 C24 113.3(4) yes
N16 C23 C28 114.1(4) yes
C24 C23 C28 110.0(4) yes
N16 C23 H231 105.7 no
C24 C23 H231 107.3 no
C28 C23 H231 105.8 no
C23 C24 C25 111.0(4) yes
C23 C24 H241 110.8 no
C25 C24 H241 110.6 no
C23 C24 H242 108.7 no
C25 C24 H242 108.7 no
H241 C24 H242 107.0 no
C24 C25 C26 112.2(5) yes
C24 C25 H252 108.1 no
C26 C25 H252 108.5 no
C24 C25 H251 110.0 no
C26 C25 H251 109.9 no
H252 C25 H251 108.0 no
C25 C26 C27 111.6(5) yes
C25 C26 H262 109.4 no
C27 C26 H262 109.6 no
C25 C26 H261 107.7 no
C27 C26 H261 109.6 no
H262 C26 H261 109.0 no
C26 C27 C28 110.9(5) yes
C26 C27 H271 108.4 no
C28 C27 H271 108.9 no
C26 C27 H272 109.2 no
C28 C27 H272 111.0 no
H271 C27 H272 108.4 no
C23 C28 C27 111.4(5) yes
C23 C28 H282 109.2 no
C27 C28 H282 108.2 no
C23 C28 H281 109.0 no
C27 C28 H281 109.7 no
H282 C28 H281 109.3 no

loop_
_geom_bond_atom_site_label_1
_geom_bond_atom_site_label_2
_geom_bond_distance
_geom_bond_publ_flag
Ir1 Cl2 2.5903(9) yes
Ir1 P3 2.3393(11) yes
Ir1 P7 2.3031(10) yes
Ir1 P11 2.2967(10) yes
Ir1 B15 2.074(4) yes
Ir1 H11 1.667 no
P3 C4 1.819(4) yes
P3 C5 1.821(5) yes
P3 C6 1.819(5) yes
C4 H41 0.955 no
C4 H43 0.974 no
C4 H42 0.967 no
C5 H51 0.970 no
C5 H53 0.960 no
C5 H52 0.954 no
C6 H61 0.971 no
C6 H63 0.967 no
C6 H62 0.974 no
P7 C8 1.827(5) yes
P7 C9 1.815(4) yes
P7 C10 1.818(4) yes
C8 H81 0.979 no
C8 H83 0.979 no
C8 H82 0.958 no
C9 H91 0.972 no
C9 H93 0.961 no
C9 H92 0.951 no
C10 H101 0.979 no
C10 H103 0.957 no
C10 H102 0.958 no
P11 C12 1.819(4) yes
P11 C13 1.817(5) yes
P11 C14 1.822(5) yes
C12 H121 0.972 no
C12 H123 0.966 no
C12 H122 0.956 no
C13 H131 0.976 no
C13 H133 0.957 no
C13 H132 0.950 no
C14 H142 0.975 no
C14 H141 0.961 no
C14 H143 0.943 no
B15 N16 1.401(5) yes
B15 H151 1.164 no
N16 C17 1.489(5) yes
N16 C23 1.472(5) yes
C17 C18 1.528(6) yes
C17 C22 1.522(6) yes
C17 H171 0.987 no
C18 C19 1.538(7) yes
C18 H182 0.967 no
C18 H181 1.012 no
C19 C20 1.513(10) yes
C19 H191 0.981 no
C19 H192 0.975 no
C20 C21 1.509(8) yes
C20 H202 0.986 no
C20 H201 0.986 no
C21 C22 1.536(6) yes
C21 H212 0.979 no
C21 H211 0.983 no
C22 H221 0.985 no
C22 H222 0.991 no
C23 C24 1.511(6) yes
C23 C28 1.538(7) yes
C23 H231 0.989 no
C24 C25 1.553(8) yes
C24 H241 0.990 no
C24 H242 0.980 no
C25 C26 1.513(10) yes
C25 H252 0.964 no
C25 H251 0.973 no
C26 C27 1.507(9) yes
C26 H262 0.984 no
C26 H261 0.973 no
C27 C28 1.521(8) yes
C27 H271 0.966 no
C27 H272 0.981 no
C28 H282 0.984 no
C28 H281 0.986 no

loop_
_platon_squeeze_void_nr
_platon_squeeze_void_average_x
_platon_squeeze_void_average_y
_platon_squeeze_void_average_z
_platon_squeeze_void_volume
_platon_squeeze_void_count_electrons
_platon_squeeze_void_content
1 0.244 0.250 0.432 452 78 ' '
2 0.756 -0.250 0.535 452 78 ' '
